data_7151009
loop_
_publ_author_name
'Linder, J\"org'
'Blake, Alexander J.'
'Moody, Christopher J.'

_publ_section_title
;
 Total synthesis of siphonazole and its O-methyl derivative,
 structurally unusual bis-oxazole natural products
;
_journal_issue 21
_journal_name_full 'Organic &amp; Biomolecular Chemistry'
_journal_page_first 3908
_journal_page_last 3916
_journal_paper_doi 10.1039/b810855b
_journal_volume 6
_journal_year 2008
_chemical_formula_moiety 'C15 H15 N O4'
_chemical_formula_sum 'C15 H15 N O4'
_chemical_formula_weight 273.28
_chemical_name_systematic
;
?
;
_space_group_IT_number 14
_symmetry_cell_setting monoclinic
_symmetry_space_group_name_Hall '-P 2yn'
_symmetry_space_group_name_H-M 'P 1 21/n 1'
_atom_sites_solution_hydrogens 'sp2 methyl H atoms from delta-F; others placed geometrically'
_atom_sites_solution_primary direct
_audit_creation_method 'enCIFer editing of SHELXL97 CIF output'
_cell_angle_alpha 90.00
_cell_angle_beta 90.634(2)
_cell_angle_gamma 90.00
_cell_formula_units_Z 4
_cell_length_a 8.3420(10)
_cell_length_b 5.8896(7)
_cell_length_c 26.712(3)
_cell_measurement_reflns_used 2182
_cell_measurement_temperature 150(2)
_cell_measurement_theta_max 27.3
_cell_measurement_theta_min 2.55
_cell_volume 1312.3(3)
_computing_cell_refinement 'Bruker SAINT version 6.36A (Bruker,2000)'
_computing_data_collection 'Bruker SMART version 5.625 (Bruker,2001)'
_computing_data_reduction 'Bruker SAINT; Bruker SHELXTL(Bruker, 2001)'
_computing_publication_material 'enCIFer(Allen et al.,2004);PLATON(Spek,2003)'
_computing_structure_refinement 'SHELXL97 (Sheldrick, 1997)'
_computing_structure_solution 'SHELXS97 (Sheldrick, 1990)'
_diffrn_ambient_temperature 150(2)
_diffrn_measured_fraction_theta_full 0.987
_diffrn_measured_fraction_theta_max 0.987
_diffrn_measurement_device_type 'Bruker SMART APEX CCD area detector'
_diffrn_measurement_method omega
_diffrn_radiation_monochromator graphite
_diffrn_radiation_source 'normal-focus sealed tube'
_diffrn_radiation_type MoK\a
_diffrn_radiation_wavelength 0.71073
_diffrn_reflns_av_R_equivalents 0.030
_diffrn_reflns_av_sigmaI/netI 0.028
_diffrn_reflns_limit_h_max 9
_diffrn_reflns_limit_h_min -10
_diffrn_reflns_limit_k_max 6
_diffrn_reflns_limit_k_min -7
_diffrn_reflns_limit_l_max 25
_diffrn_reflns_limit_l_min -34
_diffrn_reflns_number 8828
_diffrn_reflns_theta_full 27.50
_diffrn_reflns_theta_max 27.51
_diffrn_reflns_theta_min 2.55
_diffrn_standards_decay_% 0
_diffrn_standards_number 0
_exptl_absorpt_coefficient_mu 0.101
_exptl_absorpt_correction_type none
_exptl_crystal_colour colourless
_exptl_crystal_density_diffrn 1.383
_exptl_crystal_density_method 'not measured'
_exptl_crystal_description tablet
_exptl_crystal_F_000 576
_exptl_crystal_size_max 0.59
_exptl_crystal_size_mid 0.46
_exptl_crystal_size_min 0.31
_refine_diff_density_max 0.30
_refine_diff_density_min -0.25
_refine_diff_density_rms 0.06
_refine_ls_extinction_method none
_refine_ls_goodness_of_fit_ref 1.06
_refine_ls_hydrogen_treatment 'rigid rotor; riding model'
_refine_ls_matrix_type full
_refine_ls_number_parameters 182
_refine_ls_number_reflns 2986
_refine_ls_number_restraints 0
_refine_ls_restrained_S_all 1.06
_refine_ls_R_factor_all 0.0492
_refine_ls_R_factor_gt 0.0429
_refine_ls_shift/su_max 0.001
_refine_ls_shift/su_mean 0.000
_refine_ls_structure_factor_coef Fsqd
_refine_ls_weighting_details 'calc w=1/[\s^2^(Fo^2^)+(0.078P)^2^+0.063P] where P=(Fo^2^+2Fc^2^)/3'
_refine_ls_weighting_scheme calc
_refine_ls_wR_factor_gt 0.117
_refine_ls_wR_factor_ref 0.122
_reflns_number_gt 2520
_reflns_number_total 2986
_reflns_threshold_expression I>2sigma(I)
_cod_data_source_file b810855b.txt
_cod_data_source_block dimoxz
_cod_original_cell_volume 1312.3(5)
_cod_original_sg_symbol_H-M 'P 21/n'
_cod_database_code 7151009

loop_
_symmetry_equiv_pos_as_xyz
'x, y, z'
'-x+1/2, y+1/2, -z+1/2'
'-x, -y, -z'
'x-1/2, -y-1/2, z-1/2'

loop_
_atom_site_label
_atom_site_type_symbol
_atom_site_fract_x
_atom_site_fract_y
_atom_site_fract_z
_atom_site_U_iso_or_equiv
_atom_site_adp_type
_atom_site_occupancy
_atom_site_symmetry_multiplicity
_atom_site_calc_flag
_atom_site_refinement_flags
_atom_site_disorder_assembly
_atom_site_disorder_group
O1 O 0.18910(10) 0.98414(15) -0.08847(3) 0.0294(2) Uani 1 1 d . . .
C2 C 0.19471(15) 1.0573(2) -0.03967(5) 0.0295(3) Uani 1 1 d . . .
N3 N 0.11851(13) 1.24483(19) -0.03244(4) 0.0324(3) Uani 1 1 d . . .
C4 C 0.05730(15) 1.3024(2) -0.07956(4) 0.0283(3) Uani 1 1 d . . .
C5 C 0.10060(14) 1.1438(2) -0.11354(5) 0.0268(3) Uani 1 1 d . . .
C6 C 0.28215(15) 0.9153(2) -0.00399(5) 0.0323(3) Uani 1 1 d . . .
H6 H 0.3299 0.7773 -0.0146 0.039 Uiso 1 1 calc R . .
C7 C 0.29476(15) 0.9827(2) 0.04495(5) 0.0313(3) Uani 1 1 d . . .
H7 H 0.2465 1.1227 0.0540 0.038 Uiso 1 1 calc R . .
C8 C 0.37803(14) 0.8529(2) 0.08459(4) 0.0266(3) Uani 1 1 d . . .
C9 C 0.36646(14) 0.9315(2) 0.13407(4) 0.0244(3) Uani 1 1 d . . .
H9 H 0.3064 1.0649 0.1408 0.029 Uiso 1 1 calc R . .
C10 C 0.44114(13) 0.8175(2) 0.17301(4) 0.0227(3) Uani 1 1 d . . .
C11 C 0.53281(14) 0.62189(19) 0.16314(4) 0.0233(3) Uani 1 1 d . . .
C12 C 0.54404(15) 0.5437(2) 0.11448(5) 0.0277(3) Uani 1 1 d . . .
H12 H 0.6049 0.4112 0.1076 0.033 Uiso 1 1 calc R . .
C13 C 0.46670(16) 0.6581(2) 0.07557(5) 0.0308(3) Uani 1 1 d . . .
H13 H 0.4747 0.6020 0.0423 0.037 Uiso 1 1 calc R . .
C14 C 0.07237(16) 1.1129(2) -0.16756(5) 0.0335(3) Uani 1 1 d . . .
H14A H 0.1738 1.1298 -0.1853 0.050 Uiso 1 1 calc R . .
H14B H -0.0041 1.2275 -0.1796 0.050 Uiso 1 1 calc R . .
H14C H 0.0286 0.9610 -0.1737 0.050 Uiso 1 1 calc R . .
C15 C -0.03994(17) 1.5071(2) -0.08629(5) 0.0346(3) Uani 1 1 d . . .
H15 H -0.0673 1.5903 -0.0571 0.042 Uiso 1 1 calc R . .
O16 O -0.08837(12) 1.57899(16) -0.12633(4) 0.0376(3) Uani 1 1 d . . .
O17 O 0.43622(10) 0.87913(14) 0.22224(3) 0.0278(2) Uani 1 1 d . . .
C18 C 0.33451(15) 1.0655(2) 0.23476(5) 0.0299(3) Uani 1 1 d . . .
H18A H 0.3415 1.0941 0.2709 0.045 Uiso 1 1 calc R . .
H18B H 0.2235 1.0290 0.2254 0.045 Uiso 1 1 calc R . .
H18C H 0.3688 1.2013 0.2166 0.045 Uiso 1 1 calc R . .
O19 O 0.60578(10) 0.52625(15) 0.20399(3) 0.0280(2) Uani 1 1 d . . .
C20 C 0.71230(15) 0.3416(2) 0.19451(5) 0.0297(3) Uani 1 1 d . . .
H20A H 0.7574 0.2862 0.2263 0.045 Uiso 1 1 calc R . .
H20B H 0.7993 0.3934 0.1729 0.045 Uiso 1 1 calc R . .
H20C H 0.6534 0.2186 0.1778 0.045 Uiso 1 1 calc R . .

loop_
_atom_site_aniso_label
_atom_site_aniso_U_11
_atom_site_aniso_U_22
_atom_site_aniso_U_33
_atom_site_aniso_U_23
_atom_site_aniso_U_13
_atom_site_aniso_U_12
O1 0.0333(5) 0.0316(5) 0.0232(5) 0.0016(4) -0.0054(4) 0.0078(4)
C2 0.0294(6) 0.0373(7) 0.0219(6) 0.0034(5) -0.0004(5) 0.0040(5)
N3 0.0362(6) 0.0384(6) 0.0227(5) 0.0025(4) 0.0010(4) 0.0091(5)
C4 0.0276(6) 0.0339(6) 0.0233(6) 0.0037(5) 0.0006(5) 0.0047(5)
C5 0.0250(6) 0.0295(6) 0.0259(6) 0.0043(5) -0.0031(5) 0.0034(5)
C6 0.0325(7) 0.0396(7) 0.0247(6) 0.0052(5) -0.0030(5) 0.0082(6)
C7 0.0307(7) 0.0381(7) 0.0252(6) 0.0037(5) -0.0008(5) 0.0064(5)
C8 0.0264(6) 0.0318(6) 0.0214(6) 0.0023(5) -0.0014(4) 0.0016(5)
C9 0.0240(6) 0.0250(6) 0.0242(6) 0.0007(5) -0.0004(5) 0.0024(4)
C10 0.0230(6) 0.0254(6) 0.0198(5) -0.0018(4) -0.0004(4) -0.0030(4)
C11 0.0232(6) 0.0259(6) 0.0208(6) 0.0026(4) -0.0029(4) -0.0009(4)
C12 0.0309(6) 0.0278(6) 0.0241(6) -0.0023(5) -0.0011(5) 0.0064(5)
C13 0.0367(7) 0.0364(7) 0.0191(6) -0.0023(5) -0.0013(5) 0.0060(5)
C14 0.0402(7) 0.0329(7) 0.0271(6) -0.0003(5) -0.0107(5) 0.0078(5)
C15 0.0383(7) 0.0352(7) 0.0304(7) 0.0029(6) 0.0042(5) 0.0111(6)
O16 0.0406(6) 0.0376(5) 0.0344(5) 0.0081(4) -0.0004(4) 0.0102(4)
O17 0.0320(5) 0.0306(5) 0.0207(4) -0.0050(3) -0.0033(3) 0.0046(3)
C18 0.0314(7) 0.0308(6) 0.0276(6) -0.0085(5) 0.0010(5) 0.0012(5)
O19 0.0329(5) 0.0306(5) 0.0205(4) 0.0016(3) -0.0035(3) 0.0077(3)
C20 0.0325(7) 0.0298(6) 0.0268(6) 0.0029(5) -0.0028(5) 0.0072(5)

loop_
_atom_type_symbol
_atom_type_description
_atom_type_scat_dispersion_real
_atom_type_scat_dispersion_imag
_atom_type_scat_source
C C 0.0033 0.0016 'International Tables Vol C Tables 4.2.6.8 and 6.1.1.4'
H H 0.0000 0.0000 'International Tables Vol C Tables 4.2.6.8 and 6.1.1.4'
N N 0.0061 0.0033 'International Tables Vol C Tables 4.2.6.8 and 6.1.1.4'
O O 0.0106 0.0060 'International Tables Vol C Tables 4.2.6.8 and 6.1.1.4'

loop_
_geom_angle_atom_site_label_1
_geom_angle_atom_site_label_2
_geom_angle_atom_site_label_3
_geom_angle
_geom_angle_site_symmetry_1
_geom_angle_site_symmetry_3
_geom_angle_publ_flag
C5 O1 C2 105.18(9) . . ?
N3 C2 O1 113.53(11) . . ?
N3 C2 C6 129.59(12) . . ?
O1 C2 C6 116.87(11) . . ?
C2 N3 C4 104.42(10) . . ?
C5 C4 N3 109.86(11) . . ?
C5 C4 C15 129.61(12) . . ?
N3 C4 C15 120.53(11) . . ?
C4 C5 O1 107.02(11) . . ?
C4 C5 C14 134.58(12) . . ?
O1 C5 C14 118.40(11) . . ?
C7 C6 C2 119.38(12) . . ?
C7 C6 H6 120.3 . . ?
C2 C6 H6 120.3 . . ?
C6 C7 C8 124.50(12) . . ?
C6 C7 H7 117.8 . . ?
C8 C7 H7 117.8 . . ?
C13 C8 C9 118.57(11) . . ?
C13 C8 C7 123.50(11) . . ?
C9 C8 C7 117.93(11) . . ?
C10 C9 C8 120.90(11) . . ?
C10 C9 H9 119.6 . . ?
C8 C9 H9 119.6 . . ?
O17 C10 C9 125.33(11) . . ?
O17 C10 C11 114.81(10) . . ?
C9 C10 C11 119.85(11) . . ?
O19 C11 C12 125.42(11) . . ?
O19 C11 C10 115.20(10) . . ?
C12 C11 C10 119.37(11) . . ?
C11 C12 C13 120.35(12) . . ?
C11 C12 H12 119.8 . . ?
C13 C12 H12 119.8 . . ?
C8 C13 C12 120.94(11) . . ?
C8 C13 H13 119.5 . . ?
C12 C13 H13 119.5 . . ?
C5 C14 H14A 109.5 . . ?
C5 C14 H14B 109.5 . . ?
H14A C14 H14B 109.5 . . ?
C5 C14 H14C 109.5 . . ?
H14A C14 H14C 109.5 . . ?
H14B C14 H14C 109.5 . . ?
O16 C15 C4 124.99(13) . . ?
O16 C15 H15 117.5 . . ?
C4 C15 H15 117.5 . . ?
C10 O17 C18 116.99(9) . . ?
O17 C18 H18A 109.5 . . ?
O17 C18 H18B 109.5 . . ?
H18A C18 H18B 109.5 . . ?
O17 C18 H18C 109.5 . . ?
H18A C18 H18C 109.5 . . ?
H18B C18 H18C 109.5 . . ?
C11 O19 C20 116.42(9) . . ?
O19 C20 H20A 109.5 . . ?
O19 C20 H20B 109.5 . . ?
H20A C20 H20B 109.5 . . ?
O19 C20 H20C 109.5 . . ?
H20A C20 H20C 109.5 . . ?
H20B C20 H20C 109.5 . . ?

loop_
_geom_bond_atom_site_label_1
_geom_bond_atom_site_label_2
_geom_bond_distance
_geom_bond_site_symmetry_2
_geom_bond_publ_flag
O1 C5 1.3665(14) . ?
O1 C2 1.3732(15) . ?
C2 N3 1.2898(16) . ?
C2 C6 1.4576(17) . ?
N3 C4 1.3949(16) . ?
C4 C5 1.3542(18) . ?
C4 C15 1.4634(17) . ?
C5 C14 1.4706(17) . ?
C6 C7 1.3691(19) . ?
C6 H6 0.9500 . ?
C7 C8 1.4738(17) . ?
C7 H7 0.9500 . ?
C8 C13 1.3876(17) . ?
C8 C9 1.4045(17) . ?
C9 C10 1.3807(16) . ?
C9 H9 0.9500 . ?
C10 O17 1.3653(14) . ?
C10 C11 1.4092(16) . ?
C11 O19 1.3653(14) . ?
C11 C12 1.3830(17) . ?
C12 C13 1.3912(17) . ?
C12 H12 0.9500 . ?
C13 H13 0.9500 . ?
C14 H14A 0.9800 . ?
C14 H14B 0.9800 . ?
C14 H14C 0.9800 . ?
C15 O16 1.2153(16) . ?
C15 H15 0.9500 . ?
O17 C18 1.4294(14) . ?
C18 H18A 0.9800 . ?
C18 H18B 0.9800 . ?
C18 H18C 0.9800 . ?
O19 C20 1.4287(14) . ?
C20 H20A 0.9800 . ?
C20 H20B 0.9800 . ?
C20 H20C 0.9800 . ?

loop_
_geom_torsion_atom_site_label_1
_geom_torsion_atom_site_label_2
_geom_torsion_atom_site_label_3
_geom_torsion_atom_site_label_4
_geom_torsion
_geom_torsion_site_symmetry_1
_geom_torsion_site_symmetry_2
_geom_torsion_site_symmetry_3
_geom_torsion_site_symmetry_4
_geom_torsion_publ_flag
C5 O1 C2 N3 0.13(14) . . . . ?
C5 O1 C2 C6 179.53(11) . . . . ?
O1 C2 N3 C4 -0.04(15) . . . . ?
C6 C2 N3 C4 -179.35(14) . . . . ?
C2 N3 C4 C5 -0.07(15) . . . . ?
C2 N3 C4 C15 179.11(12) . . . . ?
N3 C4 C5 O1 0.15(14) . . . . ?
C15 C4 C5 O1 -178.94(12) . . . . ?
N3 C4 C5 C14 179.85(13) . . . . ?
C15 C4 C5 C14 0.8(3) . . . . ?
C2 O1 C5 C4 -0.16(13) . . . . ?
C2 O1 C5 C14 -179.92(11) . . . . ?
N3 C2 C6 C7 -2.2(2) . . . . ?
O1 C2 C6 C7 178.52(12) . . . . ?
C2 C6 C7 C8 179.19(12) . . . . ?
C6 C7 C8 C13 6.6(2) . . . . ?
C6 C7 C8 C9 -173.36(12) . . . . ?
C13 C8 C9 C10 -0.19(18) . . . . ?
C7 C8 C9 C10 179.79(11) . . . . ?
C8 C9 C10 O17 -179.54(10) . . . . ?
C8 C9 C10 C11 1.17(18) . . . . ?
O17 C10 C11 O19 -1.38(15) . . . . ?
C9 C10 C11 O19 177.98(10) . . . . ?
O17 C10 C11 C12 179.30(11) . . . . ?
C9 C10 C11 C12 -1.34(17) . . . . ?
O19 C11 C12 C13 -178.70(11) . . . . ?
C10 C11 C12 C13 0.53(19) . . . . ?
C9 C8 C13 C12 -0.63(19) . . . . ?
C7 C8 C13 C12 179.39(12) . . . . ?
C11 C12 C13 C8 0.5(2) . . . . ?
C5 C4 C15 O16 -6.5(2) . . . . ?
N3 C4 C15 O16 174.45(13) . . . . ?
C9 C10 O17 C18 5.56(17) . . . . ?
C11 C10 O17 C18 -175.12(10) . . . . ?
C12 C11 O19 C20 5.34(17) . . . . ?
C10 C11 O19 C20 -173.92(10) . . . . ?

loop_
_cod_related_entry_id
_cod_related_entry_database
_cod_related_entry_code
1 ChemSpider 25939066
